data_1510203
loop_
_publ_author_name
'Kotzyba, G.'
'Poettgen, R.'
'Latka, K.'
'Dronskowski, R.'
'Goerlich, E.A.'

_publ_section_title
;
 Structure, chemical bonding, magnetic susceptibility, and Moessbauer
 spectroscopy of the antiferromagnets Gd Ag Ge, Gd Au Ge, Gd Au.44 In1.56,
 and Gd Au In
;
_journal_name_full 'Journal of Solid State Chemistry'
_journal_page_first 352
_journal_page_last 364
_journal_paper_doi 10.1006/jssc.1998.7947
_journal_volume 141
_journal_year 1998
_chemical_formula_sum 'Au0.44 Gd In1.56'
_chemical_name_systematic 'Gd (Au0.44 In1.56)'
_space_group_IT_number 194
_symmetry_space_group_name_Hall '-P 6c 2c'
_symmetry_space_group_name_H-M 'P 63/m m c'
_cell_angle_alpha 90
_cell_angle_beta 90
_cell_angle_gamma 120
_cell_formula_units_Z 2
_cell_length_a 4.789
_cell_length_b 4.789
_cell_length_c 7.403
_cell_volume 147.037
_citation_journal_id_ASTM JSSCBI
_cod_data_source_file gold_26.cif
_cod_data_source_block Au0.44Gd1In1.56
_cod_original_cell_volume 147.0375
_cod_original_formula_sum 'Au0.44 Gd1 In1.56'
_cod_database_code 1510203

loop_
_symmetry_equiv_pos_as_xyz
x,y,z
x-y,x,z+1/2
-y,x-y,z
-x,-y,z+1/2
-x+y,-x,z
y,-x+y,z+1/2
-y,-x,-z+1/2
x-y,-y,-z
x,x-y,-z+1/2
y,x,-z
-x+y,y,-z+1/2
-x,-x+y,-z
-x,-y,-z
-x+y,-x,-z-1/2
y,-x+y,-z
x,y,-z-1/2
x-y,x,-z
-y,x-y,-z-1/2
y,x,z-1/2
-x+y,y,z
-x,-x+y,z-1/2
-y,-x,z
x-y,-y,z-1/2
x,x-y,z

loop_
_atom_site_label
_atom_site_type_symbol
_atom_site_fract_x
_atom_site_fract_y
_atom_site_fract_z
_atom_site_occupancy
_atom_site_U_iso_or_equiv
In1 In 0.3333 0.6667 0.0429 0.78 0.0
Gd1 Gd 0 0 0.25 1 0.0
Au1 Au 0.3333 0.6667 0.0429 0.22 0.0
